data_7130789
loop_
_publ_author_name
'Huffman, Zachary K.'
'Sperling, Joseph M.'
'Windorff, Cory J.'
'Long, Brian N.'
'Cordova, Lucas'
'Ramanantoanina, Harry'
'Celis-Barros, Cristian'
'Albrecht-Sch\"onzart, Thomas E.'

_publ_section_title
;
 Synthesis and characterization of a bimetallic americium(iii)
 pyrithionate coordination complex
;
_journal_name_full 'Chemical Communications'
_journal_paper_doi 10.1039/D2CC03352F
_journal_year 2022
_chemical_formula_moiety 'C15 H14 Am N3 O4 S3, 3(H2O)'
_chemical_formula_sum 'C15 H20 Am N3 O7 S3'
_chemical_formula_weight 693.52
_chemical_name_systematic '[Am(mpo)2(u-O-mpo)(H2O)]2?3H2O'
_space_group_crystal_system triclinic
_space_group_IT_number 2
_space_group_name_Hall '-P 1'
_space_group_name_H-M_alt 'P -1'
_atom_sites_solution_hydrogens mixed
_atom_sites_solution_primary dual
_audit_creation_date 2022-02-21
_audit_creation_method
;
Olex2 1.3
(compiled 2020.11.12 svn.r5f609507 for OlexSys, GUI svn.r6408)
;
_audit_update_record
;
2022-06-14 deposited with the CCDC.	2022-09-15 downloaded from the CCDC.
;
_cell_angle_alpha 92.332(5)
_cell_angle_beta 107.744(4)
_cell_angle_gamma 92.932(3)
_cell_formula_units_Z 2
_cell_length_a 8.3942(10)
_cell_length_b 9.6982(10)
_cell_length_c 13.6896(18)
_cell_measurement_reflns_used 9510
_cell_measurement_temperature 100.15
_cell_measurement_theta_max 28.32
_cell_measurement_theta_min 2.55
_cell_volume 1058.2(2)
_computing_cell_refinement 'SAINT V8.38A (Bruker, 2018)'
_computing_data_reduction 'SAINT V8.38A (Bruker, 2018)'
_computing_molecular_graphics 'Olex2 1.3 (Dolomanov et al., 2009)'
_computing_publication_material 'Olex2 1.3 (Dolomanov et al., 2009)'
_computing_structure_refinement 'SHELXL 2018/3 (Sheldrick, 2015)'
_computing_structure_solution 'SHELXT 2018/2 (Sheldrick, 2018)'
_diffrn_ambient_temperature 100.15
_diffrn_measured_fraction_theta_full 0.997
_diffrn_measured_fraction_theta_max 0.994
_diffrn_measurement_device_type 'Bruker APEX-III CMOS'
_diffrn_measurement_method '\f and \w scans'
_diffrn_radiation_type MoK\a
_diffrn_radiation_wavelength 0.71073
_diffrn_reflns_av_R_equivalents 0.0711
_diffrn_reflns_av_unetI/netI 0.0311
_diffrn_reflns_Laue_measured_fraction_full 0.997
_diffrn_reflns_Laue_measured_fraction_max 0.994
_diffrn_reflns_limit_h_max 11
_diffrn_reflns_limit_h_min -11
_diffrn_reflns_limit_k_max 12
_diffrn_reflns_limit_k_min -12
_diffrn_reflns_limit_l_max 18
_diffrn_reflns_limit_l_min -18
_diffrn_reflns_number 54347
_diffrn_reflns_point_group_measured_fraction_full 0.997
_diffrn_reflns_point_group_measured_fraction_max 0.994
_diffrn_reflns_theta_full 25.242
_diffrn_reflns_theta_max 28.353
_diffrn_reflns_theta_min 2.552
_diffrn_source_current 1.4
_diffrn_source_power 0.07
_diffrn_source_voltage 50.0
_diffrn_standards_number 0
_exptl_absorpt_coefficient_mu 3.963
_exptl_absorpt_correction_T_max 0.7457
_exptl_absorpt_correction_T_min 0.4305
_exptl_absorpt_correction_type multi-scan
_exptl_absorpt_process_details
;
SADABS-2016/2 (Bruker,2016/2) was used for absorption correction.
wR2(int) was 0.1681 before and 0.1088 after correction.
The Ratio of minimum to maximum transmission is 0.5773.
The \l/2 correction factor is Not present.
;
_exptl_crystal_colour 'clear light yellow'
_exptl_crystal_colour_lustre clear
_exptl_crystal_colour_modifier light
_exptl_crystal_colour_primary yellow
_exptl_crystal_density_diffrn 2.177
_exptl_crystal_description irregular
_exptl_crystal_F_000 660
_exptl_crystal_recrystallization_method 'Re-crystallisation from solvent: Water'
_exptl_crystal_size_max 0.536
_exptl_crystal_size_mid 0.298
_exptl_crystal_size_min 0.19
_refine_diff_density_max 2.870
_refine_diff_density_min -4.895
_refine_diff_density_rms 0.286
_refine_ls_extinction_method none
_refine_ls_goodness_of_fit_ref 1.178
_refine_ls_hydrogen_treatment constr
_refine_ls_matrix_type full
_refine_ls_number_parameters 274
_refine_ls_number_reflns 5265
_refine_ls_number_restraints 1
_refine_ls_restrained_S_all 1.178
_refine_ls_R_factor_all 0.0406
_refine_ls_R_factor_gt 0.0392
_refine_ls_shift/su_max 0.001
_refine_ls_shift/su_mean 0.000
_refine_ls_structure_factor_coef Fsqd
_refine_ls_weighting_details 'w=1/[\s^2^(Fo^2^)+(0.0198P)^2^+19.3672P] where P=(Fo^2^+2Fc^2^)/3'
_refine_ls_weighting_scheme calc
_refine_ls_wR_factor_gt 0.0960
_refine_ls_wR_factor_ref 0.0973
_reflns_Friedel_coverage 0.000
_reflns_number_gt 5084
_reflns_number_total 5265
_reflns_threshold_expression 'I > 2\s(I)'
_cod_data_source_file d2cc03352f2.cif
_cod_data_source_block e
_cod_database_code 7130789
_shelx_shelxl_version_number 2018/3
_shelx_space_group_comment
;
The symmetry employed for this shelxl refinement is uniquely defined
by the following loop, which should always be used as a source of
symmetry information in preference to the above space-group names.
They are only intended as comments.
;
_shelx_estimated_absorpt_t_max 0.520
_shelx_estimated_absorpt_t_min 0.225
_olex2_refinement_description
;
1. Fixed Uiso
 At 1.2 times of:
  All C(H) groups
 At 1.5 times of:
  All O(H,H) groups
2. Restrained distances
 Am1-H4A \\sim Am1-H4B
 with sigma of 0.02
3.a Free rotating group:
 O4(H4A,H4B), O5(H5A,H5B), O6(H6A,H6B), O7(H7A,H7B)
3.b Aromatic/amide H refined with riding coordinates:
 C5(H5), C7(H7), C15(H15), C8(H8), C4(H4), C9(H9), C10(H10), C14(H14),
 C12(H12), C13(H13), C2(H2), C3(H3)
;
_olex2_submission_special_instructions 'No special instructions were received'

loop_
_space_group_symop_operation_xyz
'x, y, z'
'-x, -y, -z'

loop_
_atom_site_label
_atom_site_type_symbol
_atom_site_fract_x
_atom_site_fract_y
_atom_site_fract_z
_atom_site_U_iso_or_equiv
_atom_site_adp_type
_atom_site_occupancy
_atom_site_site_symmetry_order
_atom_site_calc_flag
_atom_site_refinement_flags_posn
_atom_site_refinement_flags_adp
_atom_site_refinement_flags_occupancy
_atom_site_disorder_assembly
_atom_site_disorder_group
Am1 Am 0.36198(2) 0.58923(2) 0.59074(2) 0.00988(7) Uani 1 1 d D . . . .
S2 S 0.39953(18) 0.88669(16) 0.58798(12) 0.0143(3) Uani 1 1 d . . . . .
S3 S 0.2513(2) 0.68643(18) 0.75873(13) 0.0200(3) Uani 1 1 d . . . . .
S1 S 0.71668(19) 0.64083(17) 0.71380(12) 0.0165(3) Uani 1 1 d . . . . .
O1 O 0.5515(5) 0.4117(4) 0.5700(3) 0.0123(8) Uani 1 1 d . . . . .
O3 O 0.3498(6) 0.4199(5) 0.7073(3) 0.0159(9) Uani 1 1 d . . . . .
O2 O 0.1221(5) 0.6857(4) 0.4831(3) 0.0135(8) Uani 1 1 d . . . . .
N1 N 0.6506(6) 0.3698(6) 0.6598(4) 0.0127(10) Uani 1 1 d . . . . .
O4 O 0.1694(6) 0.4020(5) 0.4897(4) 0.0191(9) Uani 1 1 d G . . . .
H4A H 0.070474 0.379801 0.494571 0.029 Uiso 1 1 d DG U . . .
H4B H 0.162539 0.375721 0.426898 0.029 Uiso 1 1 d DG U . . .
N2 N 0.1034(6) 0.8145(5) 0.4476(4) 0.0131(10) Uani 1 1 d . . . . .
N3 N 0.3334(7) 0.4302(6) 0.8014(4) 0.0141(10) Uani 1 1 d . . . . .
C5 C 0.6479(8) 0.2332(7) 0.6759(5) 0.0168(12) Uani 1 1 d . . . . .
H5 H 0.573624 0.170498 0.625224 0.020 Uiso 1 1 calc R U . . .
C6 C 0.2235(7) 0.9172(6) 0.4890(5) 0.0128(11) Uani 1 1 d . . . . .
C7 C 0.1945(8) 1.0475(7) 0.4476(5) 0.0164(12) Uani 1 1 d . . . . .
H7 H 0.273353 1.123592 0.475862 0.020 Uiso 1 1 calc R U . . .
C15 C 0.3649(9) 0.3165(7) 0.8570(5) 0.0192(13) Uani 1 1 d . . . . .
H15 H 0.397975 0.235873 0.828594 0.023 Uiso 1 1 calc R U . . .
C11 C 0.2850(8) 0.5494(7) 0.8359(5) 0.0151(11) Uani 1 1 d . . . . .
C8 C 0.0534(8) 1.0664(7) 0.3666(5) 0.0175(12) Uani 1 1 d . . . . .
H8 H 0.036915 1.154041 0.337837 0.021 Uiso 1 1 calc R U . . .
C4 C 0.7495(10) 0.1839(8) 0.7632(6) 0.0253(15) Uani 1 1 d . . . . .
H4 H 0.745819 0.087930 0.774353 0.030 Uiso 1 1 calc R U . . .
C9 C -0.0652(8) 0.9555(7) 0.3271(5) 0.0194(13) Uani 1 1 d . . . . .
H9 H -0.163605 0.967218 0.271933 0.023 Uiso 1 1 calc R U . . .
C10 C -0.0378(8) 0.8308(7) 0.3687(5) 0.0150(11) Uani 1 1 d . . . . .
H10 H -0.117474 0.754750 0.342538 0.018 Uiso 1 1 calc R U . . .
C14 C 0.3493(10) 0.3173(8) 0.9544(5) 0.0230(14) Uani 1 1 d . . . . .
H14 H 0.371187 0.237769 0.993442 0.028 Uiso 1 1 calc R U . . .
C12 C 0.2691(9) 0.5502(8) 0.9359(5) 0.0208(13) Uani 1 1 d . . . . .
H12 H 0.235545 0.631309 0.963362 0.025 Uiso 1 1 calc R U . . .
C13 C 0.3008(9) 0.4368(8) 0.9944(5) 0.0224(14) Uani 1 1 d . . . . .
H13 H 0.289829 0.439997 1.061469 0.027 Uiso 1 1 calc R U . . .
C1 C 0.7446(8) 0.4673(7) 0.7327(5) 0.0142(11) Uani 1 1 d . . . . .
C2 C 0.8559(9) 0.4157(9) 0.8213(5) 0.0243(15) Uani 1 1 d . . . . .
H2 H 0.930085 0.478763 0.871665 0.029 Uiso 1 1 calc R U . . .
O5 O 0.4395(7) -0.0056(6) 0.8625(5) 0.0314(12) Uani 1 1 d G . . . .
H5A H 0.539953 -0.024081 0.898701 0.047 Uiso 1 1 d G U . . .
H5B H 0.454625 0.067441 0.830702 0.047 Uiso 1 1 d G U . . .
O6 O 0.2414(8) -0.0229(7) 0.9918(5) 0.0349(13) Uani 1 1 d G . . . .
H6A H 0.159543 -0.086521 0.978676 0.052 Uiso 1 1 d G U . . .
H6B H 0.282067 -0.032500 0.940781 0.052 Uiso 1 1 d G U . . .
O7 O 0.0642(8) 0.1724(7) 1.0729(5) 0.0369(14) Uani 1 1 d G . . . .
H7A H -0.025344 0.116648 1.058874 0.055 Uiso 1 1 d G U . . .
H7B H 0.135285 0.125781 1.052562 0.055 Uiso 1 1 d G U . . .
C3 C 0.8592(10) 0.2777(9) 0.8360(5) 0.0267(16) Uani 1 1 d . . . . .
H3 H 0.936032 0.245277 0.895644 0.032 Uiso 1 1 calc R U . . .

loop_
_atom_site_aniso_label
_atom_site_aniso_U_11
_atom_site_aniso_U_22
_atom_site_aniso_U_33
_atom_site_aniso_U_23
_atom_site_aniso_U_13
_atom_site_aniso_U_12
Am1 0.00820(11) 0.01373(11) 0.00729(11) -0.00136(7) 0.00197(7) 0.00092(7)
S2 0.0099(6) 0.0168(7) 0.0131(7) -0.0014(5) -0.0008(5) 0.0005(5)
S3 0.0261(8) 0.0219(8) 0.0148(7) 0.0004(6) 0.0096(6) 0.0087(6)
S1 0.0135(7) 0.0220(7) 0.0115(7) -0.0040(5) 0.0013(5) -0.0015(6)
O1 0.0103(19) 0.015(2) 0.0098(19) -0.0004(15) -0.0003(15) 0.0043(15)
O3 0.021(2) 0.020(2) 0.0083(19) -0.0018(16) 0.0062(17) 0.0017(17)
O2 0.0090(19) 0.013(2) 0.017(2) 0.0015(16) 0.0021(16) 0.0008(15)
N1 0.008(2) 0.021(3) 0.008(2) 0.0007(19) 0.0004(18) 0.0039(19)
O4 0.015(2) 0.025(2) 0.017(2) -0.0017(18) 0.0062(18) 0.0012(18)
N2 0.010(2) 0.016(2) 0.013(2) -0.0023(19) 0.0047(19) 0.0036(19)
N3 0.014(2) 0.019(3) 0.009(2) -0.0033(19) 0.0042(19) -0.0031(19)
C5 0.020(3) 0.019(3) 0.013(3) 0.002(2) 0.008(2) 0.003(2)
C6 0.007(2) 0.018(3) 0.015(3) 0.006(2) 0.005(2) 0.001(2)
C7 0.017(3) 0.018(3) 0.016(3) 0.002(2) 0.008(2) 0.002(2)
C15 0.022(3) 0.022(3) 0.012(3) -0.001(2) 0.005(2) -0.003(3)
C11 0.011(3) 0.023(3) 0.012(3) 0.000(2) 0.005(2) 0.000(2)
C8 0.016(3) 0.020(3) 0.018(3) 0.007(2) 0.006(2) 0.008(2)
C4 0.028(4) 0.029(4) 0.024(4) 0.012(3) 0.013(3) 0.013(3)
C9 0.015(3) 0.027(3) 0.015(3) 0.001(2) 0.004(2) 0.002(2)
C10 0.011(3) 0.021(3) 0.012(3) -0.003(2) 0.003(2) 0.000(2)
C14 0.029(4) 0.028(4) 0.011(3) 0.002(2) 0.005(3) -0.002(3)
C12 0.023(3) 0.028(3) 0.014(3) -0.002(3) 0.009(3) 0.005(3)
C13 0.024(3) 0.035(4) 0.007(3) -0.006(2) 0.006(2) -0.006(3)
C1 0.012(3) 0.020(3) 0.009(3) -0.001(2) 0.001(2) 0.000(2)
C2 0.013(3) 0.046(4) 0.010(3) -0.005(3) -0.002(2) 0.002(3)
O5 0.029(3) 0.027(3) 0.033(3) -0.003(2) 0.000(2) 0.008(2)
O6 0.026(3) 0.042(3) 0.031(3) -0.004(3) 0.003(2) -0.009(2)
O7 0.029(3) 0.052(4) 0.024(3) -0.009(3) 0.002(2) -0.007(3)
C3 0.026(4) 0.046(5) 0.009(3) 0.010(3) 0.004(3) 0.018(3)

loop_
_atom_type_symbol
_atom_type_description
_atom_type_scat_dispersion_real
_atom_type_scat_dispersion_imag
_atom_type_scat_source
C C 0.0033 0.0016 'International Tables Vol C Tables 4.2.6.8 and 6.1.1.4'
H H 0.0000 0.0000 'International Tables Vol C Tables 4.2.6.8 and 6.1.1.4'
Am Am -7.8990 4.5130 'International Tables Vol C Tables 4.2.6.8 and 6.1.1.4'
N N 0.0061 0.0033 'International Tables Vol C Tables 4.2.6.8 and 6.1.1.4'
O O 0.0106 0.0060 'International Tables Vol C Tables 4.2.6.8 and 6.1.1.4'
S S 0.1246 0.1234 'International Tables Vol C Tables 4.2.6.8 and 6.1.1.4'

loop_
_geom_angle_atom_site_label_1
_geom_angle_atom_site_label_2
_geom_angle_atom_site_label_3
_geom_angle
_geom_angle_site_symmetry_1
_geom_angle_site_symmetry_3
_geom_angle_publ_flag
S2 Am1 S1 79.53(4) . . ?
S2 Am1 N1 78.49(10) . 2_666 ?
S2 Am1 N1 128.97(10) . . ?
S2 Am1 H4A 132.8 . . ?
S2 Am1 H4B 130.7 . . ?
S2 Am1 N2 49.54(9) . . ?
S2 Am1 N3 122.02(10) . . ?
S3 Am1 S2 76.33(5) . . ?
S3 Am1 S1 91.77(5) . . ?
S3 Am1 N1 112.43(10) . . ?
S3 Am1 N1 146.02(9) . 2_666 ?
S3 Am1 H4A 97.0 . . ?
S3 Am1 H4B 123.3 . . ?
S3 Am1 N2 86.39(9) . . ?
S3 Am1 N3 49.27(10) . . ?
S1 Am1 N1 51.02(10) . . ?
S1 Am1 N1 105.71(9) . 2_666 ?
S1 Am1 H4A 147.7 . . ?
S1 Am1 H4B 135.7 . . ?
S1 Am1 N2 127.98(10) . . ?
S1 Am1 N3 83.29(9) . . ?
O1 Am1 S2 130.03(11) . . ?
O1 Am1 S2 84.81(10) 2_666 . ?
O1 Am1 S3 160.60(10) 2_666 . ?
O1 Am1 S3 134.11(11) . . ?
O1 Am1 S1 89.20(10) 2_666 . ?
O1 Am1 S1 64.04(10) . . ?
O1 Am1 O1 62.87(17) . 2_666 ?
O1 Am1 N1 22.32(13) . . ?
O1 Am1 N1 82.98(13) 2_666 . ?
O1 Am1 N1 79.83(13) . 2_666 ?
O1 Am1 N1 19.29(12) 2_666 2_666 ?
O1 Am1 H4A 88.2 . . ?
O1 Am1 H4A 92.4 2_666 . ?
O1 Am1 H4B 66.7 2_666 . ?
O1 Am1 H4B 71.8 . . ?
O1 Am1 N2 139.43(13) . . ?
O1 Am1 N2 77.81(13) 2_666 . ?
O1 Am1 N3 149.87(13) 2_666 . ?
O1 Am1 N3 87.78(14) . . ?
O3 Am1 S2 138.96(11) . . ?
O3 Am1 S3 65.95(11) . . ?
O3 Am1 S1 85.87(12) . . ?
O3 Am1 O1 73.54(15) . . ?
O3 Am1 O1 133.43(15) . 2_666 ?
O3 Am1 O2 123.46(16) . . ?
O3 Am1 N1 142.55(14) . 2_666 ?
O3 Am1 N1 58.53(15) . . ?
O3 Am1 O4 74.23(16) . . ?
O3 Am1 H4A 69.8 . . ?
O3 Am1 H4B 85.4 . . ?
O3 Am1 N2 137.89(15) . . ?
O3 Am1 N3 17.22(14) . . ?
O2 Am1 S2 66.77(11) . . ?
O2 Am1 S3 86.04(12) . . ?
O2 Am1 S1 145.79(11) . . ?
O2 Am1 O1 82.33(14) . 2_666 ?
O2 Am1 O1 136.02(15) . . ?
O2 Am1 N1 63.06(14) . 2_666 ?
O2 Am1 N1 157.15(14) . . ?
O2 Am1 O4 71.29(16) . . ?
O2 Am1 H4A 66.1 . . ?
O2 Am1 H4B 70.0 . . ?
O2 Am1 N2 17.83(14) . . ?
O2 Am1 N3 119.07(14) . . ?
N1 Am1 N1 101.10(11) . 2_666 ?
N1 Am1 H4A 97.1 . . ?
N1 Am1 H4A 83.7 2_666 . ?
N1 Am1 H4B 61.2 2_666 . ?
N1 Am1 H4B 88.1 . . ?
N1 Am1 N2 160.78(12) . . ?
N1 Am1 N3 69.62(13) . . ?
O4 Am1 S2 136.97(12) . . ?
O4 Am1 S3 110.32(12) . . ?
O4 Am1 S1 139.87(12) . . ?
O4 Am1 O1 76.88(15) . . ?
O4 Am1 O1 80.52(15) . 2_666 ?
O4 Am1 N1 89.09(15) . . ?
O4 Am1 N1 74.43(15) . 2_666 ?
O4 Am1 H4A 13.6 . . ?
O4 Am1 H4B 13.8 . . ?
O4 Am1 N2 87.74(15) . . ?
O4 Am1 N3 86.58(15) . . ?
H4A Am1 H4B 26.3 . . ?
N2 Am1 N1 59.82(12) . 2_666 ?
N2 Am1 H4A 83.7 . . ?
N2 Am1 H4B 84.3 . . ?
N3 Am1 N1 159.20(13) . 2_666 ?
N3 Am1 H4A 79.2 . . ?
N3 Am1 H4B 99.1 . . ?
N3 Am1 N2 129.02(13) . . ?
C6 S2 Am1 100.7(2) . . ?
C11 S3 Am1 102.0(2) . . ?
Am1 S1 Am1 65.98(3) . 2_666 ?
C1 S1 Am1 70.6(2) . 2_666 ?
C1 S1 Am1 93.3(2) . . ?
Am1 O1 Am1 117.14(17) . 2_666 ?
N1 O1 Am1 113.7(3) . . ?
N1 O1 Am1 122.6(3) . 2_666 ?
N3 O3 Am1 131.4(4) . . ?
N2 O2 Am1 129.9(3) . . ?
Am1 N1 Am1 78.90(11) . 2_666 ?
O1 N1 Am1 38.1(2) . 2_666 ?
O1 N1 Am1 44.0(2) . . ?
O1 N1 C5 118.4(5) . . ?
O1 N1 C1 119.0(5) . . ?
C5 N1 Am1 108.7(4) . 2_666 ?
C5 N1 Am1 133.9(4) . . ?
C5 N1 C1 122.6(5) . . ?
C1 N1 Am1 88.7(4) . . ?
C1 N1 Am1 117.4(4) . 2_666 ?
Am1 O4 H4A 125.1 . . ?
Am1 O4 H4B 124.2 . . ?
H4A O4 H4B 104.5 . . ?
O2 N2 Am1 32.2(2) . . ?
O2 N2 C10 116.2(5) . . ?
C6 N2 Am1 88.5(3) . . ?
C6 N2 O2 120.0(5) . . ?
C6 N2 C10 123.7(6) . . ?
C10 N2 Am1 146.8(4) . . ?
O3 N3 Am1 31.4(3) . . ?
O3 N3 C15 116.4(5) . . ?
O3 N3 C11 120.0(5) . . ?
C15 N3 Am1 146.6(4) . . ?
C15 N3 C11 123.6(6) . . ?
C11 N3 Am1 89.4(4) . . ?
Am1 C5 H5 77.6 2_666 . ?
N1 C5 Am1 53.0(3) . 2_666 ?
N1 C5 H5 119.4 . . ?
N1 C5 C4 121.2(7) . . ?
C4 C5 Am1 144.3(5) . 2_666 ?
C4 C5 H5 119.4 . . ?
S2 C6 Am1 51.50(17) . . ?
N2 C6 Am1 69.6(3) . . ?
N2 C6 S2 120.6(5) . . ?
N2 C6 C7 116.4(6) . . ?
C7 C6 Am1 171.1(4) . . ?
C7 C6 S2 123.0(5) . . ?
C6 C7 H7 119.5 . . ?
C8 C7 C6 121.0(6) . . ?
C8 C7 H7 119.5 . . ?
N3 C15 H15 119.8 . . ?
N3 C15 C14 120.4(7) . . ?
C14 C15 H15 119.8 . . ?
S3 C11 Am1 50.59(17) . . ?
N3 C11 Am1 68.7(3) . . ?
N3 C11 S3 119.0(5) . . ?
N3 C11 C12 116.0(6) . . ?
C12 C11 Am1 172.3(5) . . ?
C12 C11 S3 124.9(5) . . ?
C7 C8 H8 120.3 . . ?
C7 C8 C9 119.5(6) . . ?
C9 C8 H8 120.3 . . ?
C5 C4 H4 120.8 . . ?
C5 C4 C3 118.5(7) . . ?
C3 C4 H4 120.8 . . ?
C8 C9 H9 120.4 . . ?
C10 C9 C8 119.1(6) . . ?
C10 C9 H9 120.4 . . ?
N2 C10 H10 119.9 . . ?
C9 C10 N2 120.2(6) . . ?
C9 C10 H10 119.9 . . ?
C15 C14 H14 120.6 . . ?
C15 C14 C13 118.8(7) . . ?
C13 C14 H14 120.6 . . ?
C11 C12 H12 119.1 . . ?
C13 C12 C11 121.8(6) . . ?
C13 C12 H12 119.1 . . ?
C14 C13 H13 120.3 . . ?
C12 C13 C14 119.4(6) . . ?
C12 C13 H13 120.3 . . ?
Am1 C1 Am1 65.79(10) . 2_666 ?
S1 C1 Am1 86.8(2) . 2_666 ?
S1 C1 Am1 57.11(18) . . ?
N1 C1 Am1 46.0(3) . 2_666 ?
N1 C1 Am1 68.3(3) . . ?
N1 C1 S1 119.5(5) . . ?
N1 C1 C2 115.9(6) . . ?
C2 C1 Am1 137.1(4) . 2_666 ?
C2 C1 Am1 153.8(5) . . ?
C2 C1 S1 124.6(5) . . ?
C1 C2 H2 119.2 . . ?
C3 C2 C1 121.5(7) . . ?
C3 C2 H2 119.2 . . ?
H5A O5 H5B 104.5 . . ?
H6A O6 H6B 104.5 . . ?
H7A O7 H7B 104.5 . . ?
C4 C3 H3 120.1 . . ?
C2 C3 C4 119.9(6) . . ?
C2 C3 H3 120.1 . . ?

loop_
_geom_bond_atom_site_label_1
_geom_bond_atom_site_label_2
_geom_bond_distance
_geom_bond_site_symmetry_2
_geom_bond_publ_flag
Am1 S2 2.8890(16) . ?
Am1 S3 2.8734(16) . ?
Am1 S1 2.9453(16) . ?
Am1 O1 2.519(4) 2_666 ?
Am1 O1 2.468(4) . ?
Am1 O3 2.355(5) . ?
Am1 O2 2.366(4) . ?
Am1 N1 3.254(5) . ?
Am1 N1 3.439(5) 2_666 ?
Am1 O4 2.441(5) . ?
Am1 H4A 3.0260 . ?
Am1 H4B 3.0166 . ?
Am1 N2 3.401(5) . ?
Am1 N3 3.391(5) . ?
S2 C6 1.721(6) . ?
S3 C11 1.713(7) . ?
S1 C1 1.730(7) . ?
O1 N1 1.349(6) . ?
O3 N3 1.337(6) . ?
O2 N2 1.358(7) . ?
N1 C5 1.352(8) . ?
N1 C1 1.371(8) . ?
O4 H4A 0.8703 . ?
O4 H4B 0.8702 . ?
N2 C6 1.353(8) . ?
N2 C10 1.360(8) . ?
N3 C15 1.357(9) . ?
N3 C11 1.358(8) . ?
C5 H5 0.9500 . ?
C5 C4 1.361(9) . ?
C6 C7 1.409(9) . ?
C7 H7 0.9500 . ?
C7 C8 1.380(9) . ?
C15 H15 0.9500 . ?
C15 C14 1.379(9) . ?
C11 C12 1.414(9) . ?
C8 H8 0.9500 . ?
C8 C9 1.398(10) . ?
C4 H4 0.9500 . ?
C4 C3 1.396(12) . ?
C9 H9 0.9500 . ?
C9 C10 1.357(10) . ?
C10 H10 0.9500 . ?
C14 H14 0.9500 . ?
C14 C13 1.394(10) . ?
C12 H12 0.9500 . ?
C12 C13 1.376(10) . ?
C13 H13 0.9500 . ?
C1 C2 1.414(9) . ?
C2 H2 0.9500 . ?
C2 C3 1.362(12) . ?
O5 H5A 0.8699 . ?
O5 H5B 0.8704 . ?
O6 H6A 0.8703 . ?
O6 H6B 0.8701 . ?
O7 H7A 0.8702 . ?
O7 H7B 0.8697 . ?
C3 H3 0.9500 . ?

loop_
_geom_torsion_atom_site_label_1
_geom_torsion_atom_site_label_2
_geom_torsion_atom_site_label_3
_geom_torsion_atom_site_label_4
_geom_torsion
_geom_torsion_site_symmetry_1
_geom_torsion_site_symmetry_2
_geom_torsion_site_symmetry_3
_geom_torsion_site_symmetry_4
_geom_torsion_publ_flag
Am1 S2 C6 N2 9.3(5) . . . . ?
Am1 S2 C6 C7 -171.4(5) . . . . ?
Am1 S3 C11 N3 -6.6(5) . . . . ?
Am1 S3 C11 C12 172.2(5) . . . . ?
Am1 S1 C1 Am1 63.08(8) . . . 2_666 ?
Am1 S1 C1 Am1 -63.08(9) 2_666 . . . ?
Am1 S1 C1 N1 -33.8(4) 2_666 . . . ?
Am1 S1 C1 N1 29.3(5) . . . . ?
Am1 S1 C1 C2 -148.5(6) . . . . ?
Am1 S1 C1 C2 148.4(6) 2_666 . . . ?
Am1 O1 N1 Am1 -150.7(5) . . . 2_666 ?
Am1 O1 N1 Am1 150.7(5) 2_666 . . . ?
Am1 O1 N1 C5 -84.3(6) 2_666 . . . ?
Am1 O1 N1 C5 125.0(5) . . . . ?
Am1 O1 N1 C1 -52.4(6) . . . . ?
Am1 O1 N1 C1 98.3(5) 2_666 . . . ?
Am1 O3 N3 C15 -166.9(4) . . . . ?
Am1 O3 N3 C11 14.1(8) . . . . ?
Am1 O2 N2 C6 -13.2(7) . . . . ?
Am1 O2 N2 C10 165.4(4) . . . . ?
Am1 N1 C5 Am1 92.5(5) . . . 2_666 ?
Am1 N1 C5 C4 137.1(6) 2_666 . . . ?
Am1 N1 C5 C4 -130.4(6) . . . . ?
Am1 N1 C1 Am1 -76.8(2) . . . 2_666 ?
Am1 N1 C1 Am1 76.8(2) 2_666 . . . ?
Am1 N1 C1 S1 -26.3(4) . . . . ?
Am1 N1 C1 S1 50.5(6) 2_666 . . . ?
Am1 N1 C1 C2 151.7(5) . . . . ?
Am1 N1 C1 C2 -131.5(5) 2_666 . . . ?
Am1 N2 C6 S2 -7.8(4) . . . . ?
Am1 N2 C6 C7 172.9(5) . . . . ?
Am1 N2 C10 C9 -164.6(5) . . . . ?
Am1 N3 C15 C14 168.4(5) . . . . ?
Am1 N3 C11 S3 5.5(4) . . . . ?
Am1 N3 C11 C12 -173.4(5) . . . . ?
Am1 C5 C4 C3 68.0(11) 2_666 . . . ?
Am1 C1 C2 C3 88.3(12) . . . . ?
Am1 C1 C2 C3 -57.0(10) 2_666 . . . ?
S2 C6 C7 C8 178.4(5) . . . . ?
S3 C11 C12 C13 -178.9(6) . . . . ?
S1 C1 C2 C3 173.1(6) . . . . ?
O1 N1 C5 Am1 40.4(3) . . . 2_666 ?
O1 N1 C5 C4 177.5(6) . . . . ?
O1 N1 C1 Am1 -43.4(4) . . . 2_666 ?
O1 N1 C1 Am1 33.4(4) . . . . ?
O1 N1 C1 S1 7.1(7) . . . . ?
O1 N1 C1 C2 -174.9(5) . . . . ?
O3 N3 C15 C14 -179.3(6) . . . . ?
O3 N3 C11 Am1 -7.3(4) . . . . ?
O3 N3 C11 S3 -1.8(8) . . . . ?
O3 N3 C11 C12 179.3(6) . . . . ?
O2 N2 C6 Am1 7.0(4) . . . . ?
O2 N2 C6 S2 -0.8(8) . . . . ?
O2 N2 C6 C7 179.9(5) . . . . ?
O2 N2 C10 C9 -178.8(6) . . . . ?
N1 C5 C4 C3 -0.8(10) . . . . ?
N1 C1 C2 C3 -4.8(10) . . . . ?
N2 C6 C7 C8 -2.2(9) . . . . ?
N3 C15 C14 C13 -0.1(11) . . . . ?
N3 C11 C12 C13 0.0(10) . . . . ?
C5 N1 C1 Am1 139.3(7) . . . 2_666 ?
C5 N1 C1 Am1 -143.9(6) . . . . ?
C5 N1 C1 S1 -170.2(5) . . . . ?
C5 N1 C1 C2 7.8(9) . . . . ?
C5 C4 C3 C2 3.7(11) . . . . ?
C6 N2 C10 C9 -0.3(9) . . . . ?
C6 C7 C8 C9 2.0(10) . . . . ?
C7 C8 C9 C10 -0.8(10) . . . . ?
C15 N3 C11 Am1 173.8(6) . . . . ?
C15 N3 C11 S3 179.3(5) . . . . ?
C15 N3 C11 C12 0.4(9) . . . . ?
C15 C14 C13 C12 0.4(11) . . . . ?
C11 N3 C15 C14 -0.3(10) . . . . ?
C11 C12 C13 C14 -0.3(11) . . . . ?
C8 C9 C10 N2 -0.1(10) . . . . ?
C10 N2 C6 Am1 -171.5(6) . . . . ?
C10 N2 C6 S2 -179.3(5) . . . . ?
C10 N2 C6 C7 1.4(9) . . . . ?
C1 N1 C5 Am1 -142.4(7) . . . 2_666 ?
C1 N1 C5 C4 -5.2(10) . . . . ?
C1 C2 C3 C4 -0.8(11) . . . . ?
